data_4103395
loop_
_publ_author_name
'Atsushi Kobayashi'
'Masa-aki Dosen'
'Mee Chang'
'Kiyohiko Nakajima'
'Shin-ichiro Noro'
'Masako Kato'

_publ_contact_author_email akoba@sci.hokudai.ac.jp
_publ_contact_author_fax +81-11-706-3447
_publ_contact_author_name 'Atsushi Kobayashi'
_publ_contact_author_phone +81-11-706-3819
_publ_section_title
;
 Synthesis of Metal-Hydrazone Complexes and Vapochromic Behavior of Their
 Hydrogen-Bonded Proton-Transfer Assemblies
;
_journal_name_full 'Journal of the American Chemical Society'
_journal_page_first 15286
_journal_page_last 15298
_journal_paper_doi 10.1021/ja1063444
_journal_volume 132
_journal_year 2010
_chemical_formula_moiety 'C22 H20 Br3 N3 O5 Pd S '
_chemical_formula_sum 'C22 H20 Br3 N3 O5 Pd S'
_chemical_formula_weight 784.59
_space_group_IT_number 15
_symmetry_cell_setting monoclinic
_symmetry_Int_Tables_number 15
_symmetry_space_group_name_Hall '-C 2yc'
_symmetry_space_group_name_H-M 'C 1 2/c 1'
_audit_creation_date 2010-06-03
_audit_creation_method 'by CrystalStructure 3.8'
_cell_angle_alpha 90.0000
_cell_angle_beta 120.6663(15)
_cell_angle_gamma 90.0000
_cell_formula_units_Z 8
_cell_length_a 32.506(5)
_cell_length_b 8.6406(13)
_cell_length_c 21.204(4)
_cell_measurement_reflns_used 7779
_cell_measurement_temperature 150.1
_cell_measurement_theta_max 27.5
_cell_measurement_theta_min 3.0
_cell_volume 5122.7(15)
_computing_cell_refinement CrystalClear
_computing_data_collection CrystalClear
_computing_data_reduction CrystalStructure
_computing_publication_material 'CrystalStructure 3.8'
_computing_structure_refinement SHELXL
_computing_structure_solution SIR92
_diffrn_ambient_temperature 150.1
_diffrn_detector_area_resol_mean 7.31
_diffrn_measured_fraction_theta_full 0.995
_diffrn_measured_fraction_theta_max 0.995
_diffrn_measurement_device_type 'Rigaku Mercury'
_diffrn_measurement_method \w
_diffrn_radiation_type 'Mo K\a'
_diffrn_radiation_wavelength 0.71070
_diffrn_reflns_av_R_equivalents 0.028
_diffrn_reflns_limit_h_max 42
_diffrn_reflns_limit_h_min -39
_diffrn_reflns_limit_k_max 11
_diffrn_reflns_limit_k_min -7
_diffrn_reflns_limit_l_max 25
_diffrn_reflns_limit_l_min -27
_diffrn_reflns_number 20276
_diffrn_reflns_theta_full 27.48
_diffrn_reflns_theta_max 27.48
_exptl_absorpt_coefficient_mu 5.539
_exptl_absorpt_correction_T_max 0.575
_exptl_absorpt_correction_T_min 0.378
_exptl_absorpt_correction_type multi-scan
_exptl_absorpt_process_details 'Jacobson, R. (1998) Private communication'
_exptl_crystal_colour colorless
_exptl_crystal_density_diffrn 2.034
_exptl_crystal_density_method 'not measured'
_exptl_crystal_description prism
_exptl_crystal_F_000 3040.00
_exptl_crystal_size_max 0.30
_exptl_crystal_size_mid 0.10
_exptl_crystal_size_min 0.10
_refine_diff_density_max 0.61
_refine_diff_density_min -0.71
_refine_ls_extinction_method none
_refine_ls_goodness_of_fit_ref 1.113
_refine_ls_hydrogen_treatment refall
_refine_ls_number_parameters 325
_refine_ls_number_reflns 5856
_refine_ls_R_factor_gt 0.0267
_refine_ls_shift/su_max 0.0020
_refine_ls_structure_factor_coef Fsqd
_refine_ls_weighting_details 'w = 1/[\s^2^(Fo^2^)+(0.0242P)^2^+3.5573P] where P=(Fo^2^+2Fc^2^)/3'
_refine_ls_weighting_scheme calc
_refine_ls_wR_factor_ref 0.0591
_reflns_number_gt 5362
_reflns_number_total 5856
_reflns_threshold_expression F^2^>2.0\s(F^2^)
_cod_data_source_file ja1063444_si_004.cif
_cod_data_source_block '__Complex4_[Pd(Hmtbhp)](HBA)-Acetone'
_cod_original_cell_volume 5122.8(14)
_cod_original_formula_sum 'C22 H20 Br3 N3 O5 Pd S '
_cod_database_code 4103395

loop_
_symmetry_equiv_pos_site_id
_symmetry_equiv_pos_as_xyz
1 +X,+Y,+Z
2 -X,+Y,1/2-Z
3 -X,-Y,-Z
4 +X,-Y,1/2+Z
5 1/2+X,1/2+Y,+Z
6 1/2-X,1/2+Y,1/2-Z
7 1/2-X,1/2-Y,-Z
8 1/2+X,1/2-Y,1/2+Z

loop_
_atom_site_label
_atom_site_type_symbol
_atom_site_fract_x
_atom_site_fract_y
_atom_site_fract_z
_atom_site_U_iso_or_equiv
_atom_site_adp_type
_atom_site_occupancy
_atom_site_symmetry_multiplicity
_atom_site_calc_flag
_atom_site_refinement_flags
Pd(1) Pd 0.036361(6) 0.408648(19) 0.586780(10) 0.01438(5) Uani 1.00 1 d .
Br(1) Br 0.075437(9) 0.60497(3) 0.681396(14) 0.02169(6) Uani 1.00 1 d .
Br(2) Br 0.253550(9) 0.15786(3) 0.750488(16) 0.02776(7) Uani 1.00 1 d .
Br(3) Br 0.419330(10) 0.64465(3) 0.774642(15) 0.02675(6) Uani 1.00 1 d .
S(1) S 0.09606(2) 0.44253(7) 0.56348(4) 0.01801(13) Uani 1.00 1 d .
O(1) O 0.25841(7) 0.3378(2) 0.62759(11) 0.0263(4) Uani 1.00 1 d .
O(2) O 0.32464(7) 0.5299(2) 0.63942(10) 0.0269(4) Uani 1.00 1 d .
O(3) O 0.40965(6) 0.48941(19) 0.89683(10) 0.0225(4) Uani 1.00 1 d .
O(4) O 0.34364(7) 0.2829(2) 0.88386(10) 0.0268(4) Uani 1.00 1 d .
O(5) O 0.22596(7) 0.5438(2) 0.98702(12) 0.0391(5) Uani 1.00 1 d .
N(1) N 0.00158(7) 0.2475(2) 0.51008(11) 0.0149(4) Uani 1.00 1 d .
N(2) N -0.03915(8) 0.1989(2) 0.50903(12) 0.0181(4) Uani 1.00 1 d .
N(3) N -0.01999(7) 0.3744(2) 0.60204(11) 0.0164(4) Uani 1.00 1 d .
C(1) C 0.08951(9) 0.3147(2) 0.49325(15) 0.0193(5) Uani 1.00 1 d .
C(2) C 0.12574(10) 0.3247(3) 0.47691(17) 0.0272(6) Uani 1.00 1 d .
C(3) C 0.12376(11) 0.2400(3) 0.42025(19) 0.0342(7) Uani 1.00 1 d .
C(4) C 0.08454(12) 0.1475(3) 0.37734(18) 0.0326(6) Uani 1.00 1 d .
C(5) C 0.04832(10) 0.1374(3) 0.39291(16) 0.0257(6) Uani 1.00 1 d .
C(6) C 0.04979(9) 0.2176(2) 0.45129(14) 0.0192(5) Uani 1.00 1 d .
C(7) C 0.00994(9) 0.1869(2) 0.46208(14) 0.0169(5) Uani 1.00 1 d .
C(8) C -0.05048(9) 0.2667(2) 0.55609(13) 0.0165(5) Uani 1.00 1 d .
C(9) C -0.09175(9) 0.2235(2) 0.55648(14) 0.0205(5) Uani 1.00 1 d .
C(10) C -0.10041(9) 0.2911(3) 0.60706(15) 0.0234(5) Uani 1.00 1 d .
C(11) C -0.06855(10) 0.4014(3) 0.65578(15) 0.0251(5) Uani 1.00 1 d .
C(12) C -0.02936(9) 0.4410(2) 0.65132(14) 0.0201(5) Uani 1.00 1 d .
C(13) C 0.14862(9) 0.3605(3) 0.64166(16) 0.0267(6) Uani 1.00 1 d .
C(14) C 0.29888(9) 0.3009(2) 0.75531(14) 0.0192(5) Uani 1.00 1 d .
C(15) C 0.29472(9) 0.3664(2) 0.69454(14) 0.0187(5) Uani 1.00 1 d .
C(16) C 0.33214(9) 0.4782(2) 0.69888(14) 0.0185(5) Uani 1.00 1 d .
C(17) C 0.37121(9) 0.5116(2) 0.76877(14) 0.0181(5) Uani 1.00 1 d .
C(18) C 0.37678(9) 0.4543(2) 0.83339(14) 0.0172(5) Uani 1.00 1 d .
C(19) C 0.33869(9) 0.3379(2) 0.82765(14) 0.0183(5) Uani 1.00 1 d .
C(20) C 0.28336(14) 0.4386(6) 0.9617(2) 0.0766(15) Uani 1.00 1 d .
C(21) C 0.23389(10) 0.4840(3) 0.94277(17) 0.0308(6) Uani 1.00 1 d .
C(22) C 0.19535(11) 0.4566(3) 0.86509(17) 0.0385(7) Uani 1.00 1 d .
H(1) H 0.1492 0.3853 0.5033 0.030 Uiso 1.00 1 c R
H(2) H 0.1517 0.2476 0.4145 0.021 Uiso 1.00 1 c R
H(3) H 0.0811 0.0873 0.3395 0.038 Uiso 1.00 1 c R
H(4) H 0.0226 0.0751 0.3645 0.039 Uiso 1.00 1 c R
H(5) H -0.0143 0.1157 0.4299 0.014 Uiso 1.00 1 c R
H(6) H -0.1138 0.1490 0.5185 0.021 Uiso 1.00 1 c R
H(7) H -0.1267 0.2650 0.6114 0.019 Uiso 1.00 1 c R
H(8) H -0.0745 0.4485 0.6887 0.025 Uiso 1.00 1 c R
H(9) H -0.0078 0.5147 0.6810 0.011 Uiso 1.00 1 c R
H(10) H 0.1556 0.4227 0.6786 0.035 Uiso 1.00 1 c R
H(11) H 0.1746 0.3692 0.6327 0.031 Uiso 1.00 1 c R
H(12) H 0.1442 0.2548 0.6475 0.034 Uiso 1.00 1 c R
H(13) H -0.0570(10) 0.144(3) 0.4741(16) 0.022(7) Uiso 1.00 1 c .
H(14) H 0.2985 0.5250 0.9512 0.092 Uiso 1.00 1 c R
H(15) H 0.2817 0.3485 0.9325 0.092 Uiso 1.00 1 c R
H(16) H 0.3023 0.4126 1.0139 0.092 Uiso 1.00 1 c R
H(17) H 0.1812 0.3543 0.8610 0.046 Uiso 1.00 1 c R
H(18) H 0.2090 0.4612 0.8332 0.046 Uiso 1.00 1 c R
H(19) H 0.1706 0.5362 0.8501 0.046 Uiso 1.00 1 c R
H(20) H 0.2595(12) 0.385(3) 0.602(2) 0.036(11) Uiso 1.00 1 c .

loop_
_atom_site_aniso_label
_atom_site_aniso_U_11
_atom_site_aniso_U_22
_atom_site_aniso_U_33
_atom_site_aniso_U_12
_atom_site_aniso_U_13
_atom_site_aniso_U_23
Pd(1) 0.01365(10) 0.01528(9) 0.01212(10) -0.00095(7) 0.00505(8) 0.00086(7)
Br(1) 0.02397(14) 0.02130(12) 0.01637(14) -0.00639(10) 0.00780(11) -0.00257(9)
Br(2) 0.01927(14) 0.03254(15) 0.02995(16) -0.00162(11) 0.01145(12) 0.01002(12)
Br(3) 0.03022(15) 0.02811(14) 0.02102(15) -0.01234(11) 0.01242(12) -0.00473(11)
S(1) 0.0155(2) 0.0188(2) 0.0183(3) -0.0013(2) 0.0076(2) 0.0030(2)
O(1) 0.0229(10) 0.0362(11) 0.0157(10) -0.0066(8) 0.0070(8) 0.0034(8)
O(2) 0.0285(10) 0.0369(10) 0.0140(9) -0.0075(8) 0.0099(8) 0.0008(7)
O(3) 0.0247(9) 0.0216(8) 0.0140(9) 0.0010(7) 0.0047(8) 0.0010(7)
O(4) 0.0281(10) 0.0351(10) 0.0188(10) 0.0027(8) 0.0132(8) 0.0074(8)
O(5) 0.0303(11) 0.0624(14) 0.0249(11) 0.0123(10) 0.0142(9) -0.0044(10)
N(1) 0.0127(9) 0.0159(9) 0.0152(10) 0.0006(7) 0.0063(8) 0.0048(7)
N(2) 0.0169(10) 0.0215(10) 0.0165(11) -0.0052(8) 0.0090(9) -0.0057(8)
N(3) 0.0163(10) 0.0180(9) 0.0133(10) -0.0007(8) 0.0063(8) 0.0006(8)
C(1) 0.0187(12) 0.0179(11) 0.0224(14) 0.0026(9) 0.0115(11) 0.0043(9)
C(2) 0.0218(13) 0.0275(13) 0.0344(17) -0.0008(11) 0.0158(12) 0.0008(11)
C(3) 0.0315(16) 0.0374(15) 0.048(2) 0.0023(13) 0.0310(15) 0.0022(14)
C(4) 0.0430(18) 0.0283(14) 0.0385(18) -0.0002(13) 0.0294(16) -0.0057(12)
C(5) 0.0282(14) 0.0239(13) 0.0301(16) -0.0005(11) 0.0186(13) -0.0026(11)
C(6) 0.0215(13) 0.0176(11) 0.0213(13) 0.0028(9) 0.0130(11) 0.0038(9)
C(7) 0.0174(12) 0.0175(11) 0.0149(12) 0.0021(9) 0.0076(10) 0.0017(9)
C(8) 0.0171(12) 0.0179(11) 0.0116(12) 0.0003(9) 0.0053(10) 0.0024(9)
C(9) 0.0208(12) 0.0240(12) 0.0180(13) -0.0038(10) 0.0109(11) -0.0007(10)
C(10) 0.0188(13) 0.0337(14) 0.0213(14) -0.0015(11) 0.0130(11) 0.0014(11)
C(11) 0.0290(15) 0.0334(14) 0.0179(14) 0.0007(11) 0.0155(12) -0.0020(10)
C(12) 0.0226(13) 0.0222(12) 0.0145(12) 0.0004(10) 0.0086(11) -0.0006(9)
C(13) 0.0153(12) 0.0326(14) 0.0247(15) 0.0006(11) 0.0048(11) 0.0055(11)
C(14) 0.0167(12) 0.0189(11) 0.0220(14) 0.0023(9) 0.0100(11) 0.0035(10)
C(15) 0.0146(12) 0.0221(12) 0.0180(13) 0.0017(9) 0.0074(10) -0.0025(9)
C(16) 0.0215(13) 0.0190(11) 0.0172(13) 0.0012(9) 0.0116(11) 0.0003(9)
C(17) 0.0186(12) 0.0181(11) 0.0176(13) -0.0020(9) 0.0092(10) -0.0019(9)
C(18) 0.0199(12) 0.0149(10) 0.0167(12) 0.0059(9) 0.0093(10) 0.0005(9)
C(19) 0.0210(12) 0.0174(11) 0.0195(13) 0.0077(9) 0.0124(11) 0.0018(9)
C(20) 0.039(2) 0.149(4) 0.032(2) 0.039(2) 0.0115(18) -0.010(2)
C(21) 0.0284(15) 0.0377(15) 0.0266(16) 0.0066(12) 0.0141(13) 0.0035(12)
C(22) 0.0339(17) 0.0515(19) 0.0287(17) -0.0097(14) 0.0151(14) -0.0061(14)

loop_
_atom_type_symbol
_atom_type_description
_atom_type_scat_dispersion_real
_atom_type_scat_dispersion_imag
_atom_type_scat_source
C C 0.003 0.002
;
International Tables for Crystallography
(1992, Vol. C, Tables 4.2.6.8 and 6.1.1.4)
;
H H 0.000 0.000
;
International Tables for Crystallography
(1992, Vol. C, Table 6.1.1.4)
;
Br Br -0.290 2.459
;
International Tables for Crystallography
(1992, Vol. C, Tables 4.2.6.8 and 6.1.1.4)
;
N N 0.006 0.003
;
International Tables for Crystallography
(1992, Vol. C, Tables 4.2.6.8 and 6.1.1.4)
;
O O 0.011 0.006
;
International Tables for Crystallography
(1992, Vol. C, Tables 4.2.6.8 and 6.1.1.4)
;
Pd Pd -0.999 1.007
;
International Tables for Crystallography
(1992, Vol. C, Tables 4.2.6.8 and 6.1.1.4)
;
S S 0.125 0.123
;
International Tables for Crystallography
(1992, Vol. C, Tables 4.2.6.8 and 6.1.1.4)
;

loop_
_geom_angle_atom_site_label_1
_geom_angle_atom_site_label_2
_geom_angle_atom_site_label_3
_geom_angle
_geom_angle_publ_flag
Br(1) Pd(1) S(1) 86.813(19) yes
Br(1) Pd(1) N(1) 177.13(7) yes
Br(1) Pd(1) N(3) 95.96(5) yes
S(1) Pd(1) N(1) 96.04(8) yes
S(1) Pd(1) N(3) 176.87(5) yes
N(1) Pd(1) N(3) 81.18(9) yes
Pd(1) S(1) C(1) 110.77(10) yes
Pd(1) S(1) C(13) 105.33(12) yes
C(1) S(1) C(13) 100.23(12) yes
Pd(1) N(1) N(2) 111.44(18) yes
Pd(1) N(1) C(7) 131.73(19) yes
N(2) N(1) C(7) 116.79(19) yes
N(1) N(2) C(8) 118.35(19) yes
Pd(1) N(3) C(8) 112.0(2) yes
Pd(1) N(3) C(12) 129.33(15) yes
C(8) N(3) C(12) 118.6(2) yes
S(1) C(1) C(2) 114.56(18) yes
S(1) C(1) C(6) 125.3(2) yes
C(2) C(1) C(6) 119.9(2) yes
C(1) C(2) C(3) 121.0(2) yes
C(2) C(3) C(4) 119.9(3) yes
C(3) C(4) C(5) 119.5(3) yes
C(4) C(5) C(6) 122.2(2) yes
C(1) C(6) C(5) 117.4(3) yes
C(1) C(6) C(7) 127.8(2) yes
C(5) C(6) C(7) 114.8(2) yes
N(1) C(7) C(6) 127.9(2) yes
N(2) C(8) N(3) 117.0(2) yes
N(2) C(8) C(9) 120.7(2) yes
N(3) C(8) C(9) 122.3(2) yes
C(8) C(9) C(10) 118.2(2) yes
C(9) C(10) C(11) 119.9(3) yes
C(10) C(11) C(12) 119.0(3) yes
N(3) C(12) C(11) 122.0(2) yes
Br(2) C(14) C(15) 121.87(16) yes
Br(2) C(14) C(19) 116.9(2) yes
C(15) C(14) C(19) 121.2(2) yes
O(1) C(15) C(14) 123.0(2) yes
O(1) C(15) C(16) 115.5(2) yes
C(14) C(15) C(16) 121.4(2) yes
O(2) C(16) C(15) 115.58(19) yes
O(2) C(16) C(17) 127.0(2) yes
C(15) C(16) C(17) 117.4(2) yes
Br(3) C(17) C(16) 117.8(2) yes
Br(3) C(17) C(18) 117.85(16) yes
C(16) C(17) C(18) 124.4(2) yes
O(3) C(18) C(17) 125.9(2) yes
O(3) C(18) C(19) 116.7(2) yes
C(17) C(18) C(19) 117.37(19) yes
O(4) C(19) C(14) 123.4(2) yes
O(4) C(19) C(18) 118.40(19) yes
C(14) C(19) C(18) 118.2(2) yes
O(5) C(21) C(20) 121.9(2) yes
O(5) C(21) C(22) 122.2(2) yes
C(20) C(21) C(22) 115.9(3) yes
C(15) O(1) H(20) 111(2) no
N(1) N(2) H(13) 115(2) no
C(8) N(2) H(13) 125(2) no
C(1) C(2) H(1) 117.6 no
C(3) C(2) H(1) 121.4 no
C(2) C(3) H(2) 116.0 no
C(4) C(3) H(2) 124.1 no
C(3) C(4) H(3) 124.5 no
C(5) C(4) H(3) 115.9 no
C(4) C(5) H(4) 119.1 no
C(6) C(5) H(4) 118.7 no
N(1) C(7) H(5) 113.2 no
C(6) C(7) H(5) 118.8 no
C(8) C(9) H(6) 117.9 no
C(10) C(9) H(6) 123.9 no
C(9) C(10) H(7) 122.6 no
C(11) C(10) H(7) 117.5 no
C(10) C(11) H(8) 120.3 no
C(12) C(11) H(8) 120.7 no
N(3) C(12) H(9) 115.5 no
C(11) C(12) H(9) 122.5 no
S(1) C(13) H(10) 105.7 no
S(1) C(13) H(11) 107.7 no
S(1) C(13) H(12) 111.4 no
H(10) C(13) H(11) 105.9 no
H(10) C(13) H(12) 117.6 no
H(11) C(13) H(12) 108.1 no
C(21) C(20) H(14) 109.5 no
C(21) C(20) H(15) 109.5 no
C(21) C(20) H(16) 109.5 no
H(14) C(20) H(15) 109.4 no
H(14) C(20) H(16) 109.5 no
H(15) C(20) H(16) 109.5 no
C(21) C(22) H(17) 109.5 no
C(21) C(22) H(18) 109.5 no
C(21) C(22) H(19) 109.5 no
H(17) C(22) H(18) 109.5 no
H(17) C(22) H(19) 109.5 no
H(18) C(22) H(19) 109.5 no

loop_
_geom_bond_atom_site_label_1
_geom_bond_atom_site_label_2
_geom_bond_distance
_geom_bond_publ_flag
Pd(1) Br(1) 2.4324(2) yes
Pd(1) S(1) 2.2525(8) yes
Pd(1) N(1) 1.9969(18) yes
Pd(1) N(3) 2.038(2) yes
Br(2) C(14) 1.885(2) yes
Br(3) C(17) 1.893(2) yes
S(1) C(1) 1.777(3) yes
S(1) C(13) 1.811(2) yes
O(1) C(15) 1.327(2) yes
O(2) C(16) 1.239(3) yes
O(3) C(18) 1.256(2) yes
O(4) C(19) 1.215(3) yes
O(5) C(21) 1.209(4) yes
N(1) N(2) 1.378(3) yes
N(1) C(7) 1.291(4) yes
N(2) C(8) 1.360(4) yes
N(3) C(8) 1.346(2) yes
N(3) C(12) 1.357(4) yes
C(1) C(2) 1.390(5) yes
C(1) C(6) 1.411(3) yes
C(2) C(3) 1.380(5) yes
C(3) C(4) 1.382(4) yes
C(4) C(5) 1.378(6) yes
C(5) C(6) 1.398(4) yes
C(6) C(7) 1.450(4) yes
C(8) C(9) 1.396(4) yes
C(9) C(10) 1.371(4) yes
C(10) C(11) 1.399(3) yes
C(11) C(12) 1.368(4) yes
C(14) C(15) 1.349(4) yes
C(14) C(19) 1.451(3) yes
C(15) C(16) 1.519(4) yes
C(16) C(17) 1.404(2) yes
C(17) C(18) 1.379(4) yes
C(18) C(19) 1.551(3) yes
C(20) C(21) 1.497(5) yes
C(21) C(22) 1.495(3) yes
O(1) H(20) 0.69(4) no
N(2) H(13) 0.82(2) no
C(2) H(1) 0.857 no
C(3) H(2) 0.976 no
C(4) H(3) 0.914 no
C(5) H(4) 0.916 no
C(7) H(5) 0.958 no
C(9) H(6) 0.994 no
C(10) H(7) 0.933 no
C(11) H(8) 0.910 no
C(12) H(9) 0.918 no
C(13) H(10) 0.878 no
C(13) H(11) 0.958 no
C(13) H(12) 0.942 no
C(20) H(14) 0.980 no
C(20) H(15) 0.980 no
C(20) H(16) 0.980 no
C(22) H(17) 0.980 no
C(22) H(18) 0.980 no
C(22) H(19) 0.980 no

loop_
_geom_contact_atom_site_label_1
_geom_contact_atom_site_label_2
_geom_contact_distance
_geom_contact_site_symmetry_2
Pd(1) Pd(1) 3.5707(2) 3_566
Pd(1) Br(3) 3.4052(3) 6_546
Pd(1) N(1) 3.4619(18) 3_566
Br(1) C(7) 3.403(2) 3_566
Br(1) C(18) 3.481(2) 6_556
Br(1) C(19) 3.525(3) 6_556
Br(2) C(13) 3.463(2) .
Br(2) C(14) 3.496(2) 6_546
Br(2) C(15) 3.469(3) 6_546
Br(3) Pd(1) 3.4052(3) 6_556
Br(3) N(3) 3.5716(17) 6_556
Br(3) C(10) 3.509(3) 5_555
Br(3) C(11) 3.527(3) 5_555
S(1) O(4) 3.3921(19) 6_556
S(1) N(2) 3.533(2) 3_566
S(1) N(3) 3.4760(19) 3_566
S(1) C(8) 3.333(2) 3_566
O(1) O(5) 2.799(3) 4_564
O(1) C(21) 3.466(3) 6_546
O(1) C(22) 3.591(4) 6_546
O(2) O(5) 3.250(2) 4_564
O(2) C(3) 3.467(4) 7_556
O(2) C(4) 3.502(4) 7_556
O(2) C(20) 3.304(4) 4_564
O(3) N(1) 3.374(2) 6_556
O(3) N(1) 3.401(2) 8_555
O(3) N(2) 2.653(2) 8_555
O(3) C(6) 3.416(3) 6_556
O(3) C(7) 3.274(2) 6_556
O(3) C(7) 3.203(3) 8_555
O(3) C(13) 3.600(3) 6_556
O(4) S(1) 3.3921(19) 6_546
O(4) N(2) 3.357(2) 8_555
O(4) C(8) 3.542(2) 8_555
O(4) C(9) 3.158(3) 8_555
O(4) C(20) 3.417(6) .
O(5) O(1) 2.799(3) 4_565
O(5) O(2) 3.250(2) 4_565
O(5) C(2) 3.352(4) 4_565
O(5) C(3) 3.425(3) 4_565
N(1) Pd(1) 3.4619(18) 3_566
N(1) O(3) 3.374(2) 6_546
N(1) O(3) 3.401(2) 8_454
N(2) S(1) 3.533(2) 3_566
N(2) O(3) 2.653(2) 8_454
N(2) O(4) 3.357(2) 8_454
N(2) C(7) 3.435(3) 3_556
N(2) C(18) 3.565(2) 8_454
N(3) Br(3) 3.5716(17) 6_546
N(3) S(1) 3.4760(19) 3_566
N(3) C(1) 3.428(2) 3_566
C(1) N(3) 3.428(2) 3_566
C(1) C(12) 3.400(3) 3_566
C(2) O(5) 3.352(4) 4_564
C(2) C(11) 3.411(3) 3_566
C(2) C(12) 3.552(3) 3_566
C(3) O(2) 3.467(4) 7_556
C(3) O(5) 3.425(3) 4_564
C(3) C(11) 3.531(3) 3_566
C(4) O(2) 3.502(4) 7_556
C(4) C(9) 3.459(3) 3_556
C(5) C(9) 3.365(3) 3_556
C(6) O(3) 3.416(3) 6_546
C(6) C(12) 3.522(3) 3_566
C(7) Br(1) 3.403(2) 3_566
C(7) O(3) 3.274(2) 6_546
C(7) O(3) 3.203(3) 8_454
C(7) N(2) 3.435(3) 3_556
C(8) S(1) 3.333(2) 3_566
C(8) O(4) 3.542(2) 8_454
C(9) O(4) 3.158(3) 8_454
C(9) C(4) 3.459(3) 3_556
C(9) C(5) 3.365(3) 3_556
C(10) Br(3) 3.509(3) 5_445
C(11) Br(3) 3.527(3) 5_445
C(11) C(2) 3.411(3) 3_566
C(11) C(3) 3.531(3) 3_566
C(12) C(1) 3.400(3) 3_566
C(12) C(2) 3.552(3) 3_566
C(12) C(6) 3.522(3) 3_566
C(13) Br(2) 3.463(2) .
C(13) O(3) 3.600(3) 6_546
C(14) Br(2) 3.496(2) 6_556
C(15) Br(2) 3.469(3) 6_556
C(18) Br(1) 3.481(2) 6_546
C(18) N(2) 3.565(2) 8_555
C(19) Br(1) 3.525(3) 6_546
C(20) O(2) 3.304(4) 4_565
C(20) O(4) 3.417(6) .
C(21) O(1) 3.466(3) 6_556
C(22) O(1) 3.591(4) 6_556
Br(1) H(5) 3.249 3_566
Br(1) H(8) 3.083 2_556
Br(1) H(19) 3.382 .
Br(2) H(10) 3.569 .
Br(2) H(10) 3.252 6_546
Br(2) H(11) 3.102 .
Br(2) H(11) 3.451 6_546
Br(2) H(12) 3.190 .
Br(2) H(18) 3.119 6_546
Br(3) H(3) 3.137 7_556
Br(3) H(4) 3.460 8_555
Br(3) H(7) 3.165 5_555
Br(3) H(8) 3.260 5_555
Br(3) H(12) 3.373 6_556
Br(3) H(17) 3.555 6_556
O(1) H(1) 3.189 .
O(1) H(2) 3.543 7_556
O(1) H(11) 2.795 .
O(1) H(14) 3.219 6_546
O(1) H(18) 3.392 6_546
O(1) H(19) 3.350 6_546
O(2) H(2) 2.924 7_556
O(2) H(3) 3.037 7_556
O(2) H(7) 2.817 5_555
O(2) H(16) 2.425 4_564
O(2) H(17) 2.809 6_556
O(3) H(5) 2.378 8_555
O(3) H(6) 3.268 8_555
O(3) H(12) 2.745 6_556
O(3) H(13) 1.84(2) 8_555
O(4) H(6) 2.526 8_555
O(4) H(10) 3.387 6_546
O(4) H(13) 2.86(2) 8_555
O(4) H(14) 3.273 .
O(4) H(15) 2.748 .
O(5) H(1) 2.755 4_565
O(5) H(2) 2.767 4_565
O(5) H(20) 2.20(3) 4_565
N(1) H(5) 3.332 3_556
N(2) H(4) 3.407 3_556
N(2) H(5) 3.130 3_556
C(1) H(9) 3.587 3_566
C(2) H(14) 3.357 6_546
C(3) H(8) 3.373 3_566
C(3) H(14) 3.201 6_546
C(3) H(16) 3.508 6_546
C(3) H(19) 3.252 4_564
C(4) H(6) 3.194 3_556
C(5) H(6) 3.179 3_556
C(5) H(9) 3.335 3_566
C(6) H(9) 3.343 3_566
C(6) H(13) 3.45(2) 3_556
C(7) H(5) 3.431 3_556
C(7) H(13) 3.20(2) 3_556
C(8) H(4) 3.289 3_556
C(9) H(3) 3.379 3_556
C(9) H(4) 3.268 3_556
C(9) H(16) 3.300 8_454
C(10) H(1) 3.468 3_566
C(10) H(3) 3.412 3_556
C(10) H(16) 3.260 8_454
C(10) H(17) 3.076 2_556
C(10) H(19) 3.554 2_556
C(11) H(1) 3.554 3_566
C(11) H(9) 3.215 2_556
C(11) H(17) 3.516 2_556
C(11) H(19) 3.458 2_556
C(12) H(8) 3.350 2_556
C(12) H(9) 3.181 2_556
C(14) H(10) 3.566 6_546
C(14) H(11) 3.566 .
C(14) H(18) 3.423 6_546
C(15) H(11) 3.427 .
C(15) H(18) 3.542 6_546
C(15) H(19) 3.375 6_546
C(16) H(2) 3.341 7_556
C(16) H(3) 3.359 7_556
C(16) H(17) 3.435 6_556
C(17) H(3) 3.470 7_556
C(17) H(12) 2.954 6_556
C(18) H(5) 3.113 8_555
C(18) H(12) 2.767 6_556
C(18) H(13) 2.78(2) 8_555
C(19) H(6) 3.522 8_555
C(19) H(10) 3.598 6_546
C(19) H(13) 3.23(2) 8_555
C(19) H(15) 3.547 .
C(20) H(2) 3.581 6_556
C(20) H(6) 3.014 8_555
C(20) H(7) 3.500 8_555
C(21) H(2) 3.354 4_565
C(21) H(7) 3.600 2_556
C(21) H(20) 3.25(4) 4_565
C(22) H(2) 3.342 4_565
C(22) H(7) 3.017 2_556
C(22) H(8) 3.489 2_556
C(22) H(10) 3.491 .
H(1) O(1) 3.189 .
H(1) O(5) 2.755 4_564
H(1) C(10) 3.468 3_566
H(1) C(11) 3.554 3_566
H(1) H(14) 3.440 6_546
H(1) H(20) 3.094 .
H(2) O(1) 3.543 7_556
H(2) O(2) 2.924 7_556
H(2) O(5) 2.767 4_564
H(2) C(16) 3.341 7_556
H(2) C(20) 3.581 6_546
H(2) C(21) 3.354 4_564
H(2) C(22) 3.342 4_564
H(2) H(8) 3.519 3_566
H(2) H(14) 3.119 6_546
H(2) H(16) 3.256 6_546
H(2) H(19) 2.568 4_564
H(2) H(20) 3.292 7_556
H(3) Br(3) 3.137 7_556
H(3) O(2) 3.037 7_556
H(3) C(9) 3.379 3_556
H(3) C(10) 3.412 3_556
H(3) C(16) 3.359 7_556
H(3) C(17) 3.470 7_556
H(3) H(6) 3.332 3_556
H(3) H(7) 3.313 3_556
H(4) Br(3) 3.460 8_454
H(4) N(2) 3.407 3_556
H(4) C(8) 3.289 3_556
H(4) C(9) 3.268 3_556
H(4) H(6) 3.346 3_556
H(4) H(13) 3.554 3_556
H(5) Br(1) 3.249 3_566
H(5) O(3) 2.378 8_454
H(5) N(1) 3.332 3_556
H(5) N(2) 3.130 3_556
H(5) C(7) 3.431 3_556
H(5) C(18) 3.113 8_454
H(5) H(5) 3.300 3_556
H(5) H(13) 3.121 3_556
H(6) O(3) 3.268 8_454
H(6) O(4) 2.526 8_454
H(6) C(4) 3.194 3_556
H(6) C(5) 3.179 3_556
H(6) C(19) 3.522 8_454
H(6) C(20) 3.014 8_454
H(6) H(3) 3.332 3_556
H(6) H(4) 3.346 3_556
H(6) H(14) 2.877 8_454
H(6) H(15) 2.922 8_454
H(6) H(16) 2.730 8_454
H(7) Br(3) 3.165 5_445
H(7) O(2) 2.817 5_445
H(7) C(20) 3.500 8_454
H(7) C(21) 3.600 2_556
H(7) C(22) 3.017 2_556
H(7) H(3) 3.313 3_556
H(7) H(15) 3.564 8_454
H(7) H(16) 2.662 8_454
H(7) H(17) 2.264 2_556
H(7) H(19) 3.063 2_556
H(8) Br(1) 3.083 2_556
H(8) Br(3) 3.260 5_445
H(8) C(3) 3.373 3_566
H(8) C(12) 3.350 2_556
H(8) C(22) 3.489 2_556
H(8) H(2) 3.519 3_566
H(8) H(9) 2.752 2_556
H(8) H(17) 3.174 2_556
H(8) H(19) 2.898 2_556
H(9) C(1) 3.587 3_566
H(9) C(5) 3.335 3_566
H(9) C(6) 3.343 3_566
H(9) C(11) 3.215 2_556
H(9) C(12) 3.181 2_556
H(9) H(8) 2.752 2_556
H(9) H(9) 2.702 2_556
H(10) Br(2) 3.569 .
H(10) Br(2) 3.252 6_556
H(10) O(4) 3.387 6_556
H(10) C(14) 3.566 6_556
H(10) C(19) 3.598 6_556
H(10) C(22) 3.491 .
H(10) H(17) 3.567 .
H(10) H(18) 2.841 .
H(10) H(19) 3.553 .
H(11) Br(2) 3.102 .
H(11) Br(2) 3.451 6_556
H(11) O(1) 2.795 .
H(11) C(14) 3.566 .
H(11) C(15) 3.427 .
H(11) H(20) 3.141 .
H(12) Br(2) 3.190 .
H(12) Br(3) 3.373 6_546
H(12) O(3) 2.745 6_546
H(12) C(17) 2.954 6_546
H(12) C(18) 2.767 6_546
H(13) O(3) 1.84(2) 8_454
H(13) O(4) 2.86(2) 8_454
H(13) C(6) 3.45(2) 3_556
H(13) C(7) 3.20(2) 3_556
H(13) C(18) 2.78(2) 8_454
H(13) C(19) 3.23(2) 8_454
H(13) H(4) 3.554 3_556
H(13) H(5) 3.121 3_556
H(14) O(1) 3.219 6_556
H(14) O(4) 3.273 .
H(14) C(2) 3.357 6_556
H(14) C(3) 3.201 6_556
H(14) H(1) 3.440 6_556
H(14) H(2) 3.119 6_556
H(14) H(6) 2.877 8_555
H(14) H(20) 3.513 6_556
H(15) O(4) 2.748 .
H(15) C(19) 3.547 .
H(15) H(6) 2.922 8_555
H(15) H(7) 3.564 8_555
H(16) O(2) 2.425 4_565
H(16) C(3) 3.508 6_556
H(16) C(9) 3.300 8_555
H(16) C(10) 3.260 8_555
H(16) H(2) 3.256 6_556
H(16) H(6) 2.730 8_555
H(16) H(7) 2.662 8_555
H(16) H(17) 3.345 7_557
H(16) H(20) 3.341 4_565
H(17) Br(3) 3.555 6_546
H(17) O(2) 2.809 6_546
H(17) C(10) 3.076 2_556
H(17) C(11) 3.516 2_556
H(17) C(16) 3.435 6_546
H(17) H(7) 2.264 2_556
H(17) H(8) 3.174 2_556
H(17) H(10) 3.567 .
H(17) H(16) 3.345 7_557
H(18) Br(2) 3.119 6_556
H(18) O(1) 3.392 6_556
H(18) C(14) 3.423 6_556
H(18) C(15) 3.542 6_556
H(18) H(10) 2.841 .
H(19) Br(1) 3.382 .
H(19) O(1) 3.350 6_556
H(19) C(3) 3.252 4_565
H(19) C(10) 3.554 2_556
H(19) C(11) 3.458 2_556
H(19) C(15) 3.375 6_556
H(19) H(2) 2.568 4_565
H(19) H(7) 3.063 2_556
H(19) H(8) 2.898 2_556
H(19) H(10) 3.553 .
H(19) H(20) 3.597 6_556
H(20) O(5) 2.20(3) 4_564
H(20) C(21) 3.25(4) 4_564
H(20) H(1) 3.094 .
H(20) H(2) 3.292 7_556
H(20) H(11) 3.141 .
H(20) H(14) 3.513 6_546
H(20) H(16) 3.341 4_564
H(20) H(19) 3.597 6_546

loop_
_geom_torsion_atom_site_label_1
_geom_torsion_atom_site_label_2
_geom_torsion_atom_site_label_3
_geom_torsion_atom_site_label_4
_geom_torsion
Br(1) Pd(1) S(1) C(1) 178.15(8)
Br(1) Pd(1) S(1) C(13) 70.64(9)
Br(1) Pd(1) N(1) N(2) -5.5(11)
Br(1) Pd(1) N(1) C(7) 172.4(9)
Br(1) Pd(1) N(3) C(8) -179.92(13)
Br(1) Pd(1) N(3) C(12) -1.46(19)
S(1) Pd(1) N(1) N(2) -179.69(12)
S(1) Pd(1) N(1) C(7) -1.8(2)
N(1) Pd(1) S(1) C(1) -2.14(9)
N(1) Pd(1) S(1) C(13) -109.65(10)
S(1) Pd(1) N(3) C(8) 27.7(11)
S(1) Pd(1) N(3) C(12) -153.8(9)
N(3) Pd(1) S(1) C(1) -29.4(10)
N(3) Pd(1) S(1) C(13) -136.9(10)
N(1) Pd(1) N(3) C(8) 0.30(14)
N(1) Pd(1) N(3) C(12) 178.8(2)
N(3) Pd(1) N(1) N(2) -1.14(13)
N(3) Pd(1) N(1) C(7) 176.8(2)
Pd(1) S(1) C(1) C(2) -178.17(16)
Pd(1) S(1) C(1) C(6) 6.9(2)
C(13) S(1) C(1) C(2) -67.3(2)
C(13) S(1) C(1) C(6) 117.8(2)
Pd(1) N(1) N(2) C(8) 1.9(2)
Pd(1) N(1) C(7) C(6) 2.0(3)
N(2) N(1) C(7) C(6) 179.8(2)
C(7) N(1) N(2) C(8) -176.37(19)
N(1) N(2) C(8) N(3) -1.7(2)
N(1) N(2) C(8) C(9) 178.99(19)
Pd(1) N(3) C(8) N(2) 0.6(2)
Pd(1) N(3) C(8) C(9) 179.91(17)
Pd(1) N(3) C(12) C(11) -178.04(17)
C(8) N(3) C(12) C(11) 0.3(3)
C(12) N(3) C(8) N(2) -177.99(19)
C(12) N(3) C(8) C(9) 1.3(3)
S(1) C(1) C(2) C(3) -175.6(2)
S(1) C(1) C(6) C(5) 173.09(18)
S(1) C(1) C(6) C(7) -8.4(3)
C(2) C(1) C(6) C(5) -1.5(3)
C(2) C(1) C(6) C(7) 176.9(2)
C(6) C(1) C(2) C(3) -0.5(3)
C(1) C(2) C(3) C(4) 2.2(4)
C(2) C(3) C(4) C(5) -1.8(4)
C(3) C(4) C(5) C(6) -0.3(4)
C(4) C(5) C(6) C(1) 1.9(3)
C(4) C(5) C(6) C(7) -176.8(2)
C(1) C(6) C(7) N(1) 3.5(3)
C(5) C(6) C(7) N(1) -178.0(2)
N(2) C(8) C(9) C(10) 177.4(2)
N(3) C(8) C(9) C(10) -1.8(3)
C(8) C(9) C(10) C(11) 0.8(3)
C(9) C(10) C(11) C(12) 0.7(3)
C(10) C(11) C(12) N(3) -1.3(3)
Br(2) C(14) C(15) O(1) 1.3(4)
Br(2) C(14) C(15) C(16) -178.4(2)
Br(2) C(14) C(19) O(4) -0.7(3)
Br(2) C(14) C(19) C(18) 179.57(19)
C(15) C(14) C(19) O(4) 179.3(2)
C(15) C(14) C(19) C(18) -0.5(4)
C(19) C(14) C(15) O(1) -178.7(2)
C(19) C(14) C(15) C(16) 1.7(4)
O(1) C(15) C(16) O(2) -0.2(3)
O(1) C(15) C(16) C(17) -180.0(2)
C(14) C(15) C(16) O(2) 179.5(2)
C(14) C(15) C(16) C(17) -0.3(4)
O(2) C(16) C(17) Br(3) -2.1(4)
O(2) C(16) C(17) C(18) 177.7(2)
C(15) C(16) C(17) Br(3) 177.64(19)
C(15) C(16) C(17) C(18) -2.6(4)
Br(3) C(17) C(18) O(3) 4.5(4)
Br(3) C(17) C(18) C(19) -176.50(18)
C(16) C(17) C(18) O(3) -175.3(2)
C(16) C(17) C(18) C(19) 3.7(4)
O(3) C(18) C(19) O(4) -2.9(3)
O(3) C(18) C(19) C(14) 176.9(2)
C(17) C(18) C(19) O(4) 178.1(2)
C(17) C(18) C(19) C(14) -2.1(3)
